data_7050176
loop_
_publ_author_name
'Li, Jian-Rong'
'Bu, Xian-He'
'Zhang, Ruo-Hua'
'Duan, Chun-Ying'
'Man-Chung Wong, Keith'
'Wing-Wah Yam, Vivian'

_publ_section_title
;
 Lanthanide perchlorate complexes with 1,4-bis(phenylsulfinyl)butane:
 structures and luminescent properties
;
_journal_issue 2
_journal_name_full 'New Journal of Chemistry'
_journal_page_first 261
_journal_paper_doi 10.1039/b308473f
_journal_volume 28
_journal_year 2004
_chemical_formula_sum 'C64 H72 Cl3 La O20 S8'
_chemical_formula_weight 1662.96
_chemical_name_systematic
;
?
;
_space_group_IT_number 82
_symmetry_cell_setting tetragonal
_symmetry_space_group_name_Hall 'I -4'
_symmetry_space_group_name_H-M 'I -4'
_atom_sites_solution_hydrogens geom
_atom_sites_solution_primary direct
_atom_sites_solution_secondary difmap
_audit_creation_method SHELXL-97
_cell_angle_alpha 90.00
_cell_angle_beta 90.00
_cell_angle_gamma 90.00
_cell_formula_units_Z 2
_cell_length_a 14.508(2)
_cell_length_b 14.508(2)
_cell_length_c 17.559(4)
_cell_measurement_reflns_used 689
_cell_measurement_temperature 293(2)
_cell_measurement_theta_max 18.5265
_cell_measurement_theta_min 3.6435
_cell_volume 3695.9(11)
_computing_cell_refinement 'Bruker SMART'
_computing_data_collection 'Bruker SMART'
_computing_data_reduction 'Bruker SAINT'
_computing_molecular_graphics 'Bruker SHELXTL'
_computing_publication_material 'Bruker SHELXTL'
_computing_structure_refinement 'SHELXL-97 (Sheldrick, 1997)'
_computing_structure_solution 'SHELXS-97 (Sheldrick, 1990)'
_diffrn_ambient_temperature 293(2)
_diffrn_measured_fraction_theta_full 1.000
_diffrn_measured_fraction_theta_max 1.000
_diffrn_measurement_device_type CCD
_diffrn_measurement_method 'Omig and phi scans'
_diffrn_radiation_monochromator graphite
_diffrn_radiation_source 'fine-focus sealed tube'
_diffrn_radiation_type MoK\a
_diffrn_radiation_wavelength 0.71073
_diffrn_reflns_av_R_equivalents 0.0462
_diffrn_reflns_av_sigmaI/netI 0.0703
_diffrn_reflns_limit_h_max 17
_diffrn_reflns_limit_h_min -15
_diffrn_reflns_limit_k_max 16
_diffrn_reflns_limit_k_min -15
_diffrn_reflns_limit_l_max 20
_diffrn_reflns_limit_l_min -13
_diffrn_reflns_number 7785
_diffrn_reflns_theta_full 24.96
_diffrn_reflns_theta_max 24.96
_diffrn_reflns_theta_min 1.82
_exptl_absorpt_coefficient_mu 0.981
_exptl_absorpt_correction_T_max 0.8926
_exptl_absorpt_correction_T_min 0.7708
_exptl_absorpt_correction_type multi-scan
_exptl_absorpt_process_details SADABS
_exptl_crystal_density_diffrn 1.494
_exptl_crystal_density_method 'not measured'
_exptl_crystal_description Colorless
_exptl_crystal_F_000 1704
_exptl_crystal_size_max 0.24
_exptl_crystal_size_mid 0.20
_exptl_crystal_size_min 0.18
_refine_diff_density_max 1.023
_refine_diff_density_min -1.181
_refine_diff_density_rms 0.132
_refine_ls_abs_structure_details 'Flack H D (1983), Acta Cryst. A39, 876-881'
_refine_ls_abs_structure_Flack 0.54(2)
_refine_ls_extinction_method none
_refine_ls_goodness_of_fit_ref 1.002
_refine_ls_hydrogen_treatment mixed
_refine_ls_matrix_type full
_refine_ls_number_parameters 459
_refine_ls_number_reflns 3236
_refine_ls_number_restraints 657
_refine_ls_restrained_S_all 0.953
_refine_ls_R_factor_all 0.1099
_refine_ls_R_factor_gt 0.0873
_refine_ls_shift/su_max 0.001
_refine_ls_shift/su_mean 0.000
_refine_ls_structure_factor_coef Fsqd
_refine_ls_weighting_details 'calc w=1/[\s^2^(Fo^2^)+(0.1955P)^2^+0.0000P] where P=(Fo^2^+2Fc^2^)/3'
_refine_ls_weighting_scheme calc
_refine_ls_wR_factor_gt 0.2195
_refine_ls_wR_factor_ref 0.2432
_reflns_number_gt 2574
_reflns_number_total 3236
_reflns_threshold_expression >2sigma(I)
_cod_data_source_file b308473f.txt
_cod_data_source_block Complex_1
_cod_depositor_comments
;
The following automatic conversions were performed:
'_symmetry_cell_setting' value 'Tetragonal' changed to 'tetragonal'
according to '/home/saulius/struct/CIF-dictionaries/cif_core.dic'
dictionary named 'cif_core.dic' version 2.4.1 from
2010-06-29.

'_exptl_absorpt_correction_type' value 'Multi-Scan' changed
to 'multi-scan' according to
'/home/saulius/struct/CIF-dictionaries/cif_core.dic' dictionary named
'cif_core.dic' version 2.4.1 from 2010-06-29.

Automatic conversion script
Id: cif_fix_enum 1527 2010-12-29 10:47:43Z saulius 
;
_cod_original_cell_volume 3695.6(11)
_cod_original_sg_symbol_H-M I-4
_cod_database_code 7050176

loop_
_symmetry_equiv_pos_as_xyz
'x, y, z'
'-x, -y, z'
'y, -x, -z'
'-y, x, -z'
'x+1/2, y+1/2, z+1/2'
'-x+1/2, -y+1/2, z+1/2'
'y+1/2, -x+1/2, -z+1/2'
'-y+1/2, x+1/2, -z+1/2'

loop_
_atom_site_label
_atom_site_type_symbol
_atom_site_fract_x
_atom_site_fract_y
_atom_site_fract_z
_atom_site_U_iso_or_equiv
_atom_site_adp_type
_atom_site_occupancy
_atom_site_symmetry_multiplicity
_atom_site_calc_flag
_atom_site_refinement_flags
_atom_site_disorder_assembly
_atom_site_disorder_group
La1 La 0.5000 0.5000 0.5000 0.04992(7) Uani 1 4 d S . .
S1 S 0.57697(18) 0.71474(19) 0.40134(12) 0.1113(7) Uani 0.50 1 d PDU A 1
S2 S 0.5354(2) 0.7305(3) 0.59025(14) 0.1521(9) Uani 0.50 1 d PDU A 1
O1 O 0.5461(5) 0.6364(4) 0.4258(4) 0.1040(12) Uani 0.50 1 d PU A 1
O2 O 0.4749(7) 0.6355(6) 0.5711(5) 0.1456(18) Uani 0.50 1 d PU A 1
C1 C 0.5721(4) 0.64144(15) 0.25676(14) 0.1197(12) Uani 0.50 1 d PDU A 1
H1A H 0.5864 0.5823 0.2734 0.144 Uiso 0.50 1 calc PR A 1
C2 C 0.5543(4) 0.67602(16) 0.18422(12) 0.1241(14) Uani 0.50 1 d PDU A 1
H2A H 0.5552 0.6282 0.1490 0.149 Uiso 0.50 1 calc PR A 1
C3 C 0.5355(4) 0.75918(19) 0.14713(12) 0.1245(14) Uani 0.50 1 d PDU A 1
H3A H 0.5422 0.7775 0.0967 0.149 Uiso 0.50 1 calc PR A 1
C4 C 0.5034(4) 0.80538(19) 0.21144(11) 0.1206(14) Uani 0.50 1 d PDU A 1
H4A H 0.4704 0.8572 0.1963 0.145 Uiso 0.50 1 calc PR A 1
C5 C 0.5039(3) 0.80039(19) 0.29074(13) 0.1119(14) Uani 0.50 1 d PDU A 1
H5A H 0.4752 0.8363 0.3277 0.134 Uiso 0.50 1 calc PR A 1
C6 C 0.5615(3) 0.72377(16) 0.29640(11) 0.1107(12) Uani 0.50 1 d PDU A 1
C7 C 0.6814(4) 0.7727(5) 0.42017(15) 0.1197(12) Uani 0.50 1 d PDU A 1
H7A H 0.7324 0.7424 0.3945 0.144 Uiso 0.50 1 calc PR A 1
H7B H 0.6782 0.8361 0.4029 0.144 Uiso 0.50 1 calc PR A 1
C8 C 0.6930(4) 0.7691(3) 0.49859(12) 0.1353(10) Uani 0.50 1 d PDU A 1
H8A H 0.6428 0.8081 0.5158 0.162 Uiso 0.50 1 calc PR A 1
H8B H 0.7478 0.8066 0.5052 0.162 Uiso 0.50 1 calc PR A 1
C9 C 0.7011(2) 0.7078(2) 0.55913(15) 0.1418(8) Uani 0.50 1 d PDU A 1
H9A H 0.7514 0.7331 0.5890 0.170 Uiso 0.50 1 calc PR A 1
H9B H 0.7258 0.6526 0.5357 0.170 Uiso 0.50 1 calc PR A 1
C10 C 0.6400(3) 0.6737(4) 0.6143(2) 0.1418(9) Uani 0.50 1 d PDU A 1
H10A H 0.6600 0.6898 0.6653 0.170 Uiso 0.50 1 calc PR A 1
H10B H 0.6336 0.6073 0.6106 0.170 Uiso 0.50 1 calc PR A 1
C11 C 0.5437(2) 0.73418(12) 0.69648(9) 0.1439(12) Uani 0.50 1 d PDU A 1
C12 C 0.5097(3) 0.81153(13) 0.73149(8) 0.1444(14) Uani 0.50 1 d PDU A 1
H12A H 0.4897 0.8584 0.6993 0.173 Uiso 0.50 1 calc PR A 1
C13 C 0.5014(3) 0.82831(11) 0.80808(8) 0.1409(14) Uani 0.50 1 d PDU A 1
H13A H 0.4888 0.8854 0.8298 0.169 Uiso 0.50 1 calc PR A 1
C14 C 0.51441(15) 0.74799(10) 0.84778(11) 0.1425(15) Uani 0.50 1 d PDU A 1
H14A H 0.4775 0.7361 0.8899 0.171 Uiso 0.50 1 calc PR A 1
C15 C 0.58010(15) 0.68458(15) 0.82746(8) 0.1472(15) Uani 0.50 1 d PDU A 1
H15A H 0.6160 0.6509 0.8614 0.177 Uiso 0.50 1 calc PR A 1
C16 C 0.5850(3) 0.6781(2) 0.74965(8) 0.1446(12) Uani 0.50 1 d PDU A 1
H16A H 0.6206 0.6301 0.7305 0.173 Uiso 0.50 1 calc PR A 1
S1' S 0.72370(18) 0.55760(18) 0.40899(12) 0.1025(7) Uani 0.50 1 d PDU A 2
S2' S 0.6943(2) 0.59991(19) 0.61241(9) 0.1510(8) Uani 0.50 1 d PDU A 2
O1' O 0.6017(5) 0.5940(5) 0.4138(4) 0.1042(11) Uani 0.50 1 d PU A 2
O2' O 0.6095(5) 0.5878(6) 0.5773(5) 0.1389(13) Uani 0.50 1 d PU A 2
C1' C 0.68285(19) 0.6031(2) 0.24484(12) 0.1179(12) Uani 0.50 1 d PDU A 2
H1'A H 0.6475 0.6553 0.2545 0.141 Uiso 0.50 1 calc PR A 2
C2' C 0.69522(18) 0.5715(3) 0.17240(13) 0.1208(14) Uani 0.50 1 d PDU A 2
H2'A H 0.6513 0.5819 0.1348 0.145 Uiso 0.50 1 calc PR A 2
C3' C 0.77418(17) 0.5240(3) 0.15686(13) 0.1206(14) Uani 0.50 1 d PDU A 2
H3'A H 0.7875 0.5072 0.1069 0.145 Uiso 0.50 1 calc PR A 2
C4' C 0.83369(18) 0.5008(3) 0.21377(12) 0.1172(14) Uani 0.50 1 d PDU A 2
H4'A H 0.8942 0.4834 0.2036 0.141 Uiso 0.50 1 calc PR A 2
C5' C 0.80028(17) 0.5043(3) 0.28648(13) 0.1113(14) Uani 0.50 1 d PDU A 2
H5'A H 0.8295 0.4715 0.3250 0.134 Uiso 0.50 1 calc PR A 2
C6' C 0.7241(2) 0.5558(3) 0.30267(11) 0.1079(12) Uani 0.50 1 d PDU A 2
C7' C 0.7710(6) 0.6710(4) 0.41081(15) 0.1193(12) Uani 0.50 1 d PDU A 2
H7'A H 0.8303 0.6728 0.3854 0.143 Uiso 0.50 1 calc PR A 2
H7'B H 0.7298 0.7147 0.3865 0.143 Uiso 0.50 1 calc PR A 2
C8' C 0.7800(4) 0.6897(3) 0.48784(12) 0.1340(10) Uani 0.50 1 d PDU A 2
H8'A H 0.8440 0.7086 0.4916 0.161 Uiso 0.50 1 calc PR A 2
H8'B H 0.7782 0.6286 0.5102 0.161 Uiso 0.50 1 calc PR A 2
C9' C 0.7382(3) 0.7432(3) 0.54369(13) 0.1407(10) Uani 0.50 1 d PDU A 2
H9'A H 0.6859 0.7708 0.5178 0.169 Uiso 0.50 1 calc PR A 2
H9'B H 0.7813 0.7932 0.5520 0.169 Uiso 0.50 1 calc PR A 2
C10' C 0.7047(5) 0.7234(4) 0.61643(18) 0.1452(10) Uani 0.50 1 d PDU A 2
H10C H 0.6455 0.7526 0.6254 0.174 Uiso 0.50 1 calc PR A 2
H10D H 0.7478 0.7425 0.6556 0.174 Uiso 0.50 1 calc PR A 2
C11' C 0.74061(15) 0.5475(3) 0.70131(11) 0.1418(12) Uani 0.50 1 d PDU A 2
C12' C 0.81403(17) 0.5069(4) 0.73469(12) 0.1412(14) Uani 0.50 1 d PDU A 2
H12B H 0.8641 0.4853 0.7068 0.169 Uiso 0.50 1 calc PR A 2
C13' C 0.80971(16) 0.4998(4) 0.81141(12) 0.1423(14) Uani 0.50 1 d PDU A 2
H13B H 0.8616 0.4782 0.8369 0.171 Uiso 0.50 1 calc PR A 2
C14' C 0.73504(16) 0.5220(4) 0.85346(13) 0.1436(14) Uani 0.50 1 d PDU A 2
H14B H 0.7327 0.5123 0.9058 0.172 Uiso 0.50 1 calc PR A 2
C15' C 0.66385(17) 0.5594(4) 0.81437(12) 0.1438(14) Uani 0.50 1 d PDU A 2
H15B H 0.6133 0.5803 0.8420 0.173 Uiso 0.50 1 calc PR A 2
C16' C 0.66142(16) 0.5684(4) 0.73789(9) 0.1426(12) Uani 0.50 1 d PDU A 2
H16B H 0.6088 0.5877 0.7121 0.171 Uiso 0.50 1 calc PR A 2
Cl1 Cl 1.0000 0.5000 0.50091(11) 0.0924(4) Uani 1 2 d SDU . .
O11 O 0.9595(4) 0.4726(5) 0.5709(2) 0.0951(12) Uani 0.216(3) 1 d PDU . 1
O12 O 1.0471(4) 0.5853(2) 0.5136(5) 0.0971(12) Uani 0.216(3) 1 d PDU . 1
O13 O 0.9344(3) 0.5096(6) 0.4409(2) 0.0972(10) Uani 0.216(3) 1 d PDU . 1
O14 O 1.0664(3) 0.4329(3) 0.4766(4) 0.0977(12) Uani 0.216(3) 1 d PDU . 1
O11' O 0.9172(2) 0.4669(4) 0.5353(3) 0.0970(12) Uani 0.284(3) 1 d PDU . 2
O12' O 0.9914(5) 0.5968(2) 0.4859(4) 0.0976(12) Uani 0.284(3) 1 d PDU . 2
O13' O 1.0145(5) 0.4570(4) 0.42944(19) 0.0969(12) Uani 0.284(3) 1 d PDU . 2
O14' O 1.0745(3) 0.4853(5) 0.5525(2) 0.0975(10) Uani 0.284(3) 1 d PDU . 2
Cl2 Cl 0.5000 0.5000 1.0000 0.2784(10) Uani 1 4 d SDU . .
O21 O 0.5909(2) 0.5161(6) 1.0259(4) 0.277(2) Uiso 0.25 1 d PDU . .
O23 O 0.5000 0.5000 0.91803(17) 0.277(2) Uiso 0.50 2 d SPDU . .
O22 O 0.4386(3) 0.5708(3) 1.0238(4) 0.277(2) Uiso 0.25 1 d PDU . .
O24 O 0.4666(5) 0.4124(2) 1.0238(4) 0.277(2) Uiso 0.25 1 d PDU . .

loop_
_atom_site_aniso_label
_atom_site_aniso_U_11
_atom_site_aniso_U_22
_atom_site_aniso_U_33
_atom_site_aniso_U_23
_atom_site_aniso_U_13
_atom_site_aniso_U_12
La1 0.05208(9) 0.05208(9) 0.04562(12) 0.000 0.000 0.000
S1 0.1110(12) 0.1128(12) 0.1101(12) 0.0464(10) -0.0188(11) -0.0499(10)
S2 0.1919(17) 0.1435(16) 0.1208(15) -0.0263(14) -0.0179(15) -0.0747(15)
O1 0.110(2) 0.102(2) 0.100(2) 0.0557(19) -0.010(2) -0.0518(19)
O2 0.189(3) 0.133(3) 0.114(3) -0.037(3) -0.013(3) -0.065(3)
C1 0.110(2) 0.126(2) 0.123(2) 0.028(2) 0.001(2) -0.017(2)
C2 0.113(2) 0.130(2) 0.129(2) 0.026(2) 0.003(2) -0.014(2)
C3 0.117(2) 0.130(3) 0.126(3) 0.033(2) 0.000(2) -0.015(2)
C4 0.114(2) 0.124(2) 0.123(2) 0.034(2) 0.002(2) -0.023(2)
C5 0.103(2) 0.120(2) 0.113(2) 0.036(2) -0.002(2) -0.029(2)
C6 0.105(2) 0.118(2) 0.109(2) 0.041(2) -0.013(2) -0.034(2)
C7 0.122(2) 0.124(2) 0.113(2) 0.022(2) -0.022(2) -0.058(2)
C8 0.1435(18) 0.1438(18) 0.1185(18) 0.0129(18) -0.0310(18) -0.0645(17)
C9 0.1547(15) 0.1532(15) 0.1176(15) 0.0097(15) -0.0387(15) -0.0773(15)
C10 0.1607(16) 0.1527(16) 0.1118(16) -0.0031(16) -0.0478(16) -0.0833(16)
C11 0.176(2) 0.145(2) 0.111(2) -0.033(2) -0.018(2) -0.065(2)
C12 0.174(3) 0.150(3) 0.109(2) -0.037(2) -0.012(2) -0.052(2)
C13 0.168(3) 0.147(3) 0.107(2) -0.042(2) -0.016(2) -0.049(2)
C14 0.168(3) 0.149(3) 0.111(2) -0.037(2) -0.018(2) -0.048(3)
C15 0.171(3) 0.152(3) 0.119(2) -0.025(2) -0.019(3) -0.047(3)
C16 0.171(2) 0.146(2) 0.116(2) -0.026(2) -0.023(2) -0.057(2)
S1' 0.0860(12) 0.1187(14) 0.1030(13) 0.0139(12) 0.0176(11) -0.0340(11)
S2' 0.1654(13) 0.1694(14) 0.1183(13) 0.0166(13) -0.0563(12) -0.0830(12)
O1' 0.0993(19) 0.1126(19) 0.1008(19) 0.0372(18) -0.0014(18) -0.0491(18)
O2' 0.151(2) 0.159(2) 0.107(2) 0.010(2) -0.056(2) -0.094(2)
C1' 0.111(2) 0.124(2) 0.119(2) 0.013(2) 0.020(2) -0.015(2)
C2' 0.116(2) 0.124(2) 0.123(2) 0.011(2) 0.026(2) -0.014(2)
C3' 0.117(2) 0.125(2) 0.120(2) 0.004(2) 0.033(2) -0.020(2)
C4' 0.114(2) 0.121(2) 0.117(2) 0.005(2) 0.036(2) -0.025(2)
C5' 0.107(2) 0.116(2) 0.111(2) 0.008(2) 0.033(2) -0.025(2)
C6' 0.098(2) 0.118(2) 0.108(2) 0.009(2) 0.030(2) -0.026(2)
C7' 0.114(2) 0.130(2) 0.114(2) 0.011(2) -0.010(2) -0.054(2)
C8' 0.1384(18) 0.1452(18) 0.1184(18) 0.0138(18) -0.0282(18) -0.0654(17)
C9' 0.1497(18) 0.1526(18) 0.1197(18) 0.0098(18) -0.0342(18) -0.0742(18)
C10' 0.1597(18) 0.1567(18) 0.1193(18) 0.0079(18) -0.0421(18) -0.0819(18)
C11' 0.160(2) 0.157(2) 0.108(2) 0.004(2) -0.053(2) -0.075(2)
C12' 0.159(2) 0.159(3) 0.105(2) 0.001(2) -0.054(2) -0.066(2)
C13' 0.160(3) 0.161(3) 0.106(2) -0.005(2) -0.052(2) -0.059(2)
C14' 0.161(3) 0.160(3) 0.109(2) -0.002(2) -0.044(2) -0.055(2)
C15' 0.161(3) 0.158(3) 0.113(2) -0.007(2) -0.038(2) -0.053(2)
C16' 0.163(2) 0.152(2) 0.113(2) -0.010(2) -0.042(2) -0.060(2)
Cl1 0.0701(6) 0.1089(7) 0.0982(7) 0.000 0.000 0.0007(6)
O11 0.077(2) 0.110(2) 0.098(2) 0.006(2) -0.006(2) 0.005(2)
O12 0.075(2) 0.112(2) 0.104(2) -0.001(2) -0.008(2) -0.001(2)
O13 0.0783(18) 0.1129(18) 0.1003(18) 0.0023(18) -0.0055(18) -0.0001(18)
O14 0.079(2) 0.112(2) 0.103(2) -0.001(2) -0.002(2) 0.002(2)
O11' 0.076(2) 0.112(2) 0.103(2) 0.001(2) -0.001(2) -0.002(2)
O12' 0.075(2) 0.113(2) 0.105(2) 0.006(2) -0.008(2) 0.002(2)
O13' 0.075(2) 0.115(2) 0.100(2) -0.004(2) -0.005(2) -0.002(2)
O14' 0.0792(18) 0.1112(18) 0.1019(18) 0.0036(18) -0.0074(18) 0.0017(18)
Cl2 0.2834(12) 0.2834(12) 0.2684(17) 0.000 0.000 0.000

loop_
_atom_type_symbol
_atom_type_description
_atom_type_scat_dispersion_real
_atom_type_scat_dispersion_imag
_atom_type_scat_source
C C 0.0033 0.0016 'International Tables Vol C Tables 4.2.6.8 and 6.1.1.4'
H H 0.0000 0.0000 'International Tables Vol C Tables 4.2.6.8 and 6.1.1.4'
O O 0.0106 0.0060 'International Tables Vol C Tables 4.2.6.8 and 6.1.1.4'
S S 0.1246 0.1234 'International Tables Vol C Tables 4.2.6.8 and 6.1.1.4'
Cl Cl 0.1484 0.1585 'International Tables Vol C Tables 4.2.6.8 and 6.1.1.4'
La La -0.2871 2.4523 'International Tables Vol C Tables 4.2.6.8 and 6.1.1.4'

loop_
_geom_angle_atom_site_label_1
_geom_angle_atom_site_label_2
_geom_angle_atom_site_label_3
_geom_angle
_geom_angle_site_symmetry_1
_geom_angle_site_symmetry_3
_geom_angle_publ_flag
O2 La1 O2 106.3(2) 4_656 . ?
O2 La1 O2 106.3(2) 4_656 2_665 ?
O2 La1 O2 116.0(4) . 2_665 ?
O2 La1 O2 116.0(4) 4_656 3_566 ?
O2 La1 O2 106.3(2) . 3_566 ?
O2 La1 O2 106.3(2) 2_665 3_566 ?
O2 La1 O2' 156.3(3) 4_656 . ?
O2 La1 O2' 51.1(3) . . ?
O2 La1 O2' 92.3(3) 2_665 . ?
O2 La1 O2' 70.9(3) 3_566 . ?
O2 La1 O2' 70.9(3) 4_656 2_665 ?
O2 La1 O2' 92.3(3) . 2_665 ?
O2 La1 O2' 51.1(3) 2_665 2_665 ?
O2 La1 O2' 156.3(3) 3_566 2_665 ?
O2' La1 O2' 112.6(4) . 2_665 ?
O2 La1 O2' 51.1(3) 4_656 4_656 ?
O2 La1 O2' 70.9(3) . 4_656 ?
O2 La1 O2' 156.3(3) 2_665 4_656 ?
O2 La1 O2' 92.3(3) 3_566 4_656 ?
O2' La1 O2' 107.94(19) . 4_656 ?
O2' La1 O2' 107.94(19) 2_665 4_656 ?
O2 La1 O2' 92.3(3) 4_656 3_566 ?
O2 La1 O2' 156.3(3) . 3_566 ?
O2 La1 O2' 70.9(3) 2_665 3_566 ?
O2 La1 O2' 51.1(3) 3_566 3_566 ?
O2' La1 O2' 107.94(19) . 3_566 ?
O2' La1 O2' 107.94(19) 2_665 3_566 ?
O2' La1 O2' 112.6(4) 4_656 3_566 ?
O2 La1 O1 50.9(3) 4_656 2_665 ?
O2 La1 O1 155.3(3) . 2_665 ?
O2 La1 O1 69.6(3) 2_665 2_665 ?
O2 La1 O1 94.1(3) 3_566 2_665 ?
O2' La1 O1 152.7(3) . 2_665 ?
O2' La1 O1 72.5(3) 2_665 2_665 ?
O2' La1 O1 95.0(2) 4_656 2_665 ?
O2' La1 O1 47.6(3) 3_566 2_665 ?
O2 La1 O1 155.3(3) 4_656 3_566 ?
O2 La1 O1 94.1(3) . 3_566 ?
O2 La1 O1 50.9(3) 2_665 3_566 ?
O2 La1 O1 69.6(3) 3_566 3_566 ?
O2' La1 O1 47.6(3) . 3_566 ?
O2' La1 O1 95.0(2) 2_665 3_566 ?
O2' La1 O1 152.7(3) 4_656 3_566 ?
O2' La1 O1 72.5(3) 3_566 3_566 ?
O1 La1 O1 106.25(14) 2_665 3_566 ?
O2 La1 O1 94.1(3) 4_656 . ?
O2 La1 O1 69.6(3) . . ?
O2 La1 O1 155.3(3) 2_665 . ?
O2 La1 O1 50.9(3) 3_566 . ?
O2' La1 O1 72.5(3) . . ?
O2' La1 O1 152.7(3) 2_665 . ?
O2' La1 O1 47.6(3) 4_656 . ?
O2' La1 O1 95.0(2) 3_566 . ?
O1 La1 O1 116.1(3) 2_665 . ?
O1 La1 O1 106.25(15) 3_566 . ?
O2 La1 O1 69.6(3) 4_656 4_656 ?
O2 La1 O1 50.9(3) . 4_656 ?
O2 La1 O1 94.1(3) 2_665 4_656 ?
O2 La1 O1 155.3(3) 3_566 4_656 ?
O2' La1 O1 95.0(2) . 4_656 ?
O2' La1 O1 47.6(3) 2_665 4_656 ?
O2' La1 O1 72.5(3) 4_656 4_656 ?
O2' La1 O1 152.7(3) 3_566 4_656 ?
O1 La1 O1 106.25(15) 2_665 4_656 ?
O1 La1 O1 116.1(3) 3_566 4_656 ?
O1 La1 O1 106.25(14) . 4_656 ?
O1 S1 C7 130.8(4) . . ?
O1 S1 C6 110.4(3) . . ?
C7 S1 C6 104.8(2) . . ?
O2 S2 C10 96.5(4) . . ?
O2 S2 C11 105.0(4) . . ?
C10 S2 C11 73.78(19) . . ?
S1 O1 La1 167.2(5) . . ?
S2 O2 La1 135.6(6) . . ?
C6 C1 C2 97.3(2) . . ?
C1 C2 C3 140.6(2) . . ?
C4 C3 C2 95.9(2) . . ?
C3 C4 C5 141.5(3) . . ?
C6 C5 C4 96.6(2) . . ?
C1 C6 C5 135.7(3) . . ?
C1 C6 S1 114.94(19) . . ?
C5 C6 S1 101.49(18) . . ?
C8 C7 S1 105.8(4) . . ?
C7 C8 C9 142.4(5) . . ?
C8 C9 C10 134.4(4) . . ?
C9 C10 S2 102.2(3) . . ?
C12 C11 C16 109.65(17) . . ?
C12 C11 S2 116.54(18) . . ?
C16 C11 S2 133.5(2) . . ?
C11 C12 C13 128.03(18) . . ?
C14 C13 C12 109.60(16) . . ?
C13 C14 C15 122.2(2) . . ?
C16 C15 C14 109.9(2) . . ?
C15 C16 C11 127.8(3) . . ?
C7' S1' O1' 96.0(4) . . ?
C7' S1' C6' 91.69(18) . . ?
O1' S1' C6' 93.0(3) . . ?
O2' S2' C10' 102.6(5) . . ?
O2' S2' C11' 129.8(4) . . ?
C10' S2' C11' 110.1(2) . . ?
S1' O1' La1 115.8(3) . . ?
S2' O2' La1 152.6(6) . . ?
C6' C1' C2' 117.8(3) . . ?
C1' C2' C3' 117.8(2) . . ?
C4' C3' C2' 120.7(2) . . ?
C3' C4' C5' 116.8(2) . . ?
C6' C5' C4' 120.2(3) . . ?
C1' C6' C5' 118.4(2) . . ?
C1' C6' S1' 137.4(2) . . ?
C5' C6' S1' 102.60(19) . . ?
C8' C7' S1' 103.6(3) . . ?
C7' C8' C9' 139.2(5) . . ?
C8' C9' C10' 133.1(4) . . ?
C9' C10' S2' 101.4(3) . . ?
C16' C11' C12' 124.2(2) . . ?
C16' C11' S2' 90.00(19) . . ?
C12' C11' S2' 145.7(2) . . ?
C11' C12' C13' 115.4(2) . . ?
C14' C13' C12' 124.3(3) . . ?
C13' C14' C15' 115.5(2) . . ?
C16' C15' C14' 124.3(3) . . ?
C15' C16' C11' 115.4(2) . . ?
O13' Cl1 O13' 55.3(4) . 2_765 ?
O13' Cl1 O11 146.0(4) . 2_765 ?
O13' Cl1 O11 134.8(4) 2_765 2_765 ?
O13' Cl1 O11 134.8(4) . . ?
O13' Cl1 O11 146.0(4) 2_765 . ?
O11 Cl1 O11 60.0(5) 2_765 . ?
O13' Cl1 O13 59.2(4) . . ?
O13' Cl1 O13 37.3(4) 2_765 . ?
O11 Cl1 O13 152.7(4) 2_765 . ?
O11 Cl1 O13 113.0(3) . . ?
O13' Cl1 O13 37.3(4) . 2_765 ?
O13' Cl1 O13 59.2(4) 2_765 2_765 ?
O11 Cl1 O13 113.0(3) 2_765 2_765 ?
O11 Cl1 O13 152.7(4) . 2_765 ?
O13 Cl1 O13 84.8(4) . 2_765 ?
O13' Cl1 O14' 112.6(4) . . ?
O13' Cl1 O14' 137.8(4) 2_765 . ?
O11 Cl1 O14' 34.7(4) 2_765 . ?
O11 Cl1 O14' 73.9(3) . . ?
O13 Cl1 O14' 171.6(3) . . ?
O13 Cl1 O14' 87.1(2) 2_765 . ?
O13' Cl1 O14' 137.8(4) . 2_765 ?
O13' Cl1 O14' 112.6(4) 2_765 2_765 ?
O11 Cl1 O14' 73.9(3) 2_765 2_765 ?
O11 Cl1 O14' 34.7(4) . 2_765 ?
O13 Cl1 O14' 87.1(2) . 2_765 ?
O13 Cl1 O14' 171.6(3) 2_765 2_765 ?
O14' Cl1 O14' 101.1(4) . 2_765 ?
O13' Cl1 O11' 113.4(4) . 2_765 ?
O13' Cl1 O11' 110.5(4) 2_765 2_765 ?
O11 Cl1 O11' 36.0(3) 2_765 2_765 ?
O11 Cl1 O11' 94.4(3) . 2_765 ?
O13 Cl1 O11' 147.2(4) . 2_765 ?
O13 Cl1 O11' 77.5(3) 2_765 2_765 ?
O14' Cl1 O11' 31.2(4) . 2_765 ?
O14' Cl1 O11' 108.6(3) 2_765 2_765 ?
O13' Cl1 O11' 110.5(4) . . ?
O13' Cl1 O11' 113.4(4) 2_765 . ?
O11 Cl1 O11' 94.4(3) 2_765 . ?
O11 Cl1 O11' 36.0(3) . . ?
O13 Cl1 O11' 77.5(3) . . ?
O13 Cl1 O11' 147.2(4) 2_765 . ?
O14' Cl1 O11' 108.6(3) . . ?
O14' Cl1 O11' 31.2(4) 2_765 . ?
O11' Cl1 O11' 130.0(5) 2_765 . ?
O13' Cl1 O12 116.6(4) . . ?
O13' Cl1 O12 80.1(4) 2_765 . ?
O11 Cl1 O12 54.9(4) 2_765 . ?
O11 Cl1 O12 107.8(4) . . ?
O13 Cl1 O12 110.4(4) . . ?
O13 Cl1 O12 83.2(4) 2_765 . ?
O14' Cl1 O12 70.6(4) . . ?
O14' Cl1 O12 97.7(4) 2_765 . ?
O11' Cl1 O12 40.6(3) 2_765 . ?
O11' Cl1 O12 128.9(4) . . ?
O13' Cl1 O12 80.1(4) . 2_765 ?
O13' Cl1 O12 116.6(4) 2_765 2_765 ?
O11 Cl1 O12 107.8(4) 2_765 2_765 ?
O11 Cl1 O12 54.9(4) . 2_765 ?
O13 Cl1 O12 83.2(4) . 2_765 ?
O13 Cl1 O12 110.4(4) 2_765 2_765 ?
O14' Cl1 O12 97.7(4) . 2_765 ?
O14' Cl1 O12 70.6(4) 2_765 2_765 ?
O11' Cl1 O12 128.9(4) 2_765 2_765 ?
O11' Cl1 O12 40.6(3) . 2_765 ?
O12 Cl1 O12 162.1(7) . 2_765 ?
O12 O11 Cl1 63.1(3) 2_765 . ?
O12 O11 O11 114.8(5) 2_765 2_765 ?
Cl1 O11 O11 60.0(2) . 2_765 ?
O11 O12 Cl1 62.0(3) 2_765 . ?
O11 O12 O14 96.6(4) 2_765 2_765 ?
Cl1 O12 O14 51.4(2) . 2_765 ?
O14 O13 Cl1 69.0(4) 2_765 . ?
O13 O14 Cl1 68.2(4) 2_765 . ?
O13 O14 O12 109.0(4) 2_765 2_765 ?
Cl1 O14 O12 51.28(18) . 2_765 ?
O14' O11' Cl1 74.4(4) 2_765 . ?
O13' O12' Cl1 62.9(3) 2_765 . ?
O12' O13' O13' 124.4(4) 2_765 2_765 ?
O12' O13' Cl1 64.4(3) 2_765 . ?
O13' O13' Cl1 62.3(2) 2_765 . ?
O11' O14' Cl1 74.5(5) 2_765 . ?
O21 Cl2 O21 142.5(6) 2_665 . ?
O21 Cl2 O21 95.94(17) 2_665 4_657 ?
O21 Cl2 O21 95.94(17) . 4_657 ?
O21 Cl2 O21 95.94(17) 2_665 3_567 ?
O21 Cl2 O21 95.94(17) . 3_567 ?
O21 Cl2 O21 142.5(6) 4_657 3_567 ?
O21 Cl2 O22 47.0(4) 2_665 4_657 ?
O21 Cl2 O22 150.6(4) . 4_657 ?
O21 Cl2 O22 111.7(4) 4_657 4_657 ?
O21 Cl2 O22 56.0(4) 3_567 4_657 ?
O21 Cl2 O22 150.6(4) 2_665 3_567 ?
O21 Cl2 O22 47.0(4) . 3_567 ?
O21 Cl2 O22 56.0(4) 4_657 3_567 ?
O21 Cl2 O22 111.7(4) 3_567 3_567 ?
O22 Cl2 O22 145.8(6) 4_657 3_567 ?
O21 Cl2 O22 56.0(4) 2_665 . ?
O21 Cl2 O22 111.7(4) . . ?
O21 Cl2 O22 47.0(4) 4_657 . ?
O21 Cl2 O22 150.6(4) 3_567 . ?
O22 Cl2 O22 94.97(17) 4_657 . ?
O22 Cl2 O22 94.97(17) 3_567 . ?
O21 Cl2 O22 111.7(4) 2_665 2_665 ?
O21 Cl2 O22 56.0(4) . 2_665 ?
O21 Cl2 O22 150.6(4) 4_657 2_665 ?
O21 Cl2 O22 47.0(4) 3_567 2_665 ?
O22 Cl2 O22 94.97(17) 4_657 2_665 ?
O22 Cl2 O22 94.97(17) 3_567 2_665 ?
O22 Cl2 O22 145.8(6) . 2_665 ?
O21 Cl2 O24 111.7(4) 2_665 2_665 ?
O21 Cl2 O24 56.0(4) . 2_665 ?
O21 Cl2 O24 47.0(4) 4_657 2_665 ?
O21 Cl2 O24 150.6(4) 3_567 2_665 ?
O22 Cl2 O24 153.1(3) 4_657 2_665 ?
O22 Cl2 O24 44.1(4) 3_567 2_665 ?
O22 Cl2 O24 58.8(3) . 2_665 ?
O22 Cl2 O24 110.2(3) 2_665 2_665 ?
O21 Cl2 O24 47.0(4) 2_665 3_567 ?
O21 Cl2 O24 150.6(4) . 3_567 ?
O21 Cl2 O24 56.0(4) 4_657 3_567 ?
O21 Cl2 O24 111.7(4) 3_567 3_567 ?
O22 Cl2 O24 58.8(3) 4_657 3_567 ?
O22 Cl2 O24 110.2(3) 3_567 3_567 ?
O22 Cl2 O24 44.1(4) . 3_567 ?
O22 Cl2 O24 153.1(3) 2_665 3_567 ?
O24 Cl2 O24 94.97(17) 2_665 3_567 ?
O21 Cl2 O24 56.0(4) 2_665 . ?
O21 Cl2 O24 111.7(4) . . ?
O21 Cl2 O24 150.6(4) 4_657 . ?
O21 Cl2 O24 47.0(4) 3_567 . ?
O22 Cl2 O24 44.1(4) 4_657 . ?
O22 Cl2 O24 153.1(3) 3_567 . ?
O22 Cl2 O24 110.2(3) . . ?
O22 Cl2 O24 58.8(3) 2_665 . ?
O24 Cl2 O24 145.8(6) 2_665 . ?
O24 Cl2 O24 94.97(17) 3_567 . ?
O21 Cl2 O24 150.6(4) 2_665 4_657 ?
O21 Cl2 O24 47.0(4) . 4_657 ?
O21 Cl2 O24 111.7(4) 4_657 4_657 ?
O21 Cl2 O24 56.0(4) 3_567 4_657 ?
O22 Cl2 O24 110.2(3) 4_657 4_657 ?
O22 Cl2 O24 58.8(3) 3_567 4_657 ?
O22 Cl2 O24 153.1(3) . 4_657 ?
O22 Cl2 O24 44.1(4) 2_665 4_657 ?
O24 Cl2 O24 94.97(17) 2_665 4_657 ?
O24 Cl2 O24 145.8(6) 3_567 4_657 ?
O24 Cl2 O24 94.97(17) . 4_657 ?
O24 O21 O22 76.2(6) 4_657 3_567 ?
O24 O21 O22 50.6(6) 4_657 2_665 ?
O22 O21 O22 116.4(6) 3_567 2_665 ?
O24 O21 O24 116.5(6) 4_657 2_665 ?
O22 O21 O24 50.5(5) 3_567 2_665 ?
O22 O21 O24 122.3(4) 2_665 2_665 ?
O24 O21 Cl2 66.9(3) 4_657 . ?
O22 O21 Cl2 66.8(3) 3_567 . ?
O22 O21 Cl2 62.3(3) 2_665 . ?
O24 O21 Cl2 62.3(3) 2_665 . ?
O24 O21 O23 109.5(5) 4_657 3_567 ?
O22 O21 O23 109.5(4) 3_567 3_567 ?
O22 O21 O23 68.2(4) 2_665 3_567 ?
O24 O21 O23 68.2(4) 2_665 3_567 ?
Cl2 O21 O23 55.06(16) . 3_567 ?
Cl2 O23 O21 53.7(2) . 4_657 ?
Cl2 O23 O21 53.7(2) . 3_567 ?
O21 O23 O21 107.4(4) 4_657 3_567 ?
Cl2 O23 O22 53.1(2) . 3_567 ?
O21 O23 O22 46.6(3) 4_657 3_567 ?
O21 O23 O22 88.6(3) 3_567 3_567 ?
Cl2 O23 O22 53.1(2) . 4_657 ?
O21 O23 O22 88.6(3) 4_657 4_657 ?
O21 O23 O22 46.6(3) 3_567 4_657 ?
O22 O23 O22 106.2(5) 3_567 4_657 ?
Cl2 O23 O24 53.1(2) . 4_657 ?
O21 O23 O24 88.6(4) 4_657 4_657 ?
O21 O23 O24 46.7(4) 3_567 4_657 ?
O22 O23 O24 48.5(3) 3_567 4_657 ?
O22 O23 O24 86.7(3) 4_657 4_657 ?
Cl2 O23 O24 53.1(2) . 3_567 ?
O21 O23 O24 46.7(4) 4_657 3_567 ?
O21 O23 O24 88.6(4) 3_567 3_567 ?
O22 O23 O24 86.7(3) 3_567 3_567 ?
O22 O23 O24 48.5(3) 4_657 3_567 ?
O24 O23 O24 106.2(5) 4_657 3_567 ?
O24 O22 O21 74.5(7) 3_567 4_657 ?
O24 O22 O21 55.0(5) 3_567 2_665 ?
O21 O22 O21 116.9(5) 4_657 2_665 ?
O24 O22 O24 116.0(5) 3_567 2_665 ?
O21 O22 O24 51.9(6) 4_657 2_665 ?
O21 O22 O24 118.8(4) 2_665 2_665 ?
O24 O22 Cl2 68.0(4) 3_567 . ?
O21 O22 Cl2 66.1(4) 4_657 . ?
O21 O22 Cl2 61.7(3) 2_665 . ?
O24 O22 Cl2 60.6(2) 2_665 . ?
O24 O22 O23 110.5(4) 3_567 3_567 ?
O21 O22 O23 108.4(5) 4_657 3_567 ?
O21 O22 O23 65.2(3) 2_665 3_567 ?
O24 O22 O23 65.8(3) 2_665 3_567 ?
Cl2 O22 O23 54.02(18) . 3_567 ?
O22 O24 O21 74.4(7) 4_657 3_567 ?
O22 O24 O21 55.0(5) 4_657 2_665 ?
O21 O24 O21 116.9(6) 3_567 2_665 ?
O22 O24 O22 116.0(6) 4_657 2_665 ?
O21 O24 O22 51.9(6) 3_567 2_665 ?
O21 O24 O22 118.7(4) 2_665 2_665 ?
O22 O24 Cl2 67.9(3) 4_657 . ?
O21 O24 Cl2 66.1(3) 3_567 . ?
O21 O24 Cl2 61.7(3) 2_665 . ?
O22 O24 Cl2 60.6(3) 2_665 . ?
O22 O24 O23 110.5(4) 4_657 3_567 ?
O21 O24 O23 108.4(5) 3_567 3_567 ?
O21 O24 O23 65.2(4) 2_665 3_567 ?
O22 O24 O23 65.7(4) 2_665 3_567 ?
Cl2 O24 O23 54.00(18) . 3_567 ?

loop_
_geom_bond_atom_site_label_1
_geom_bond_atom_site_label_2
_geom_bond_distance
_geom_bond_site_symmetry_2
_geom_bond_publ_flag
La1 O2 2.357(9) 4_656 ?
La1 O2 2.357(9) . ?
La1 O2 2.357(9) 2_665 ?
La1 O2 2.357(9) 3_566 ?
La1 O2' 2.447(8) . ?
La1 O2' 2.447(8) 2_665 ?
La1 O2' 2.447(8) 4_656 ?
La1 O2' 2.447(8) 3_566 ?
La1 O1 2.461(6) 2_665 ?
La1 O1 2.461(6) 3_566 ?
La1 O1 2.461(6) . ?
La1 O1 2.461(6) 4_656 ?
S1 O1 1.295(7) . ?
S1 C7 1.764(6) . ?
S1 C6 1.861(3) . ?
S2 O2 1.669(10) . ?
S2 C10 1.778(5) . ?
S2 C11 1.870(3) . ?
C1 C6 1.391(3) . ?
C1 C2 1.393(3) . ?
C2 C3 1.398(3) . ?
C3 C4 1.393(4) . ?
C4 C5 1.394(3) . ?
C5 C6 1.394(4) . ?
C7 C8 1.388(3) . ?
C8 C9 1.391(4) . ?
C9 C10 1.404(4) . ?
C11 C12 1.372(2) . ?
C11 C16 1.375(3) . ?
C12 C13 1.3719(19) . ?
C13 C14 1.371(2) . ?
C14 C15 1.372(2) . ?
C15 C16 1.3712(19) . ?
S1' C7' 1.782(6) . ?
S1' O1' 1.849(8) . ?
S1' C6' 1.867(3) . ?
S2' O2' 1.387(8) . ?
S2' C10' 1.799(6) . ?
S2' C11' 1.862(3) . ?
C1' C6' 1.364(3) . ?
C1' C2' 1.364(3) . ?
C2' C3' 1.364(4) . ?
C3' C4' 1.363(3) . ?
C4' C5' 1.367(3) . ?
C5' C6' 1.365(4) . ?
C7' C8' 1.386(3) . ?
C8' C9' 1.390(4) . ?
C9' C10' 1.396(4) . ?
C11' C16' 1.351(3) . ?
C11' C12' 1.351(4) . ?
C12' C13' 1.352(3) . ?
C13' C14' 1.350(3) . ?
C14' C15' 1.354(4) . ?
C15' C16' 1.350(3) . ?
Cl1 O13' 1.417(4) . ?
Cl1 O13' 1.417(4) 2_765 ?
Cl1 O11 1.418(4) 2_765 ?
Cl1 O11 1.418(4) . ?
Cl1 O13 1.426(4) . ?
Cl1 O13 1.426(4) 2_765 ?
Cl1 O14' 1.427(4) . ?
Cl1 O14' 1.427(4) 2_765 ?
Cl1 O11' 1.428(4) 2_765 ?
Cl1 O11' 1.428(4) . ?
Cl1 O12 1.432(4) . ?
Cl1 O12 1.432(4) 2_765 ?
O11 O12 1.314(9) 2_765 ?
O11 O11 1.419(12) 2_765 ?
O12 O11 1.314(9) 2_765 ?
O12 O14 1.791(7) 2_765 ?
O13 O14 1.043(9) 2_765 ?
O14 O13 1.043(9) 2_765 ?
O14 O12 1.791(7) 2_765 ?
O11' O14' 0.767(10) 2_765 ?
O12' O13' 1.265(8) 2_765 ?
O13' O12' 1.265(8) 2_765 ?
O13' O13' 1.316(11) 2_765 ?
O14' O11' 0.767(10) 2_765 ?
Cl2 O21 1.415(4) 2_665 ?
Cl2 O21 1.415(4) . ?
Cl2 O21 1.415(4) 4_657 ?
Cl2 O21 1.415(4) 3_567 ?
Cl2 O22 1.422(4) 4_657 ?
Cl2 O22 1.422(4) 3_567 ?
Cl2 O22 1.422(4) . ?
Cl2 O22 1.422(4) 2_665 ?
Cl2 O24 1.423(4) 2_665 ?
Cl2 O24 1.423(4) 3_567 ?
Cl2 O24 1.423(4) . ?
Cl2 O24 1.423(4) 4_657 ?
O21 O24 1.132(10) 4_657 ?
O21 O22 1.132(10) 3_567 ?
O21 O22 1.331(10) 2_665 ?
O21 O24 1.332(9) 2_665 ?
O21 O23 1.662(6) 3_567 ?
O23 O21 1.662(6) 4_657 ?
O23 O21 1.662(6) 3_567 ?
O23 O22 1.700(6) 3_567 ?
O23 O22 1.700(6) 4_657 ?
O23 O24 1.700(6) 4_657 ?
O23 O24 1.700(6) 3_567 ?
O22 O24 1.067(10) 3_567 ?
O22 O21 1.132(10) 4_657 ?
O22 O21 1.331(10) 2_665 ?
O22 O24 1.397(8) 2_665 ?
O22 O23 1.700(6) 3_567 ?
O24 O22 1.067(10) 4_657 ?
O24 O21 1.132(10) 3_567 ?
O24 O21 1.332(9) 2_665 ?
O24 O22 1.397(8) 2_665 ?
O24 O23 1.700(6) 3_567 ?
